data_7011927
loop_
_publ_author_name
'Teresa Avil\'es'
'Ant\'onio Dinis'
'Jos\'e Orlando Gon\,calves'
'Vitor F\'elix'
'Maria Jos\'e Calhorda'
'\^Angela Prazeres'
'Michael G. B. Drew'
'Helena Alves'
'Rui T. Henriques'
'Vasco da Gama'
'Piero Zanello'
'Marco Fontani'

_publ_section_title
;
 Synthesis, X-ray structures, electrochemistry, magnetic properties,
 and theoretical studies of the novel monomeric [CoI2(dppfO2)] and
 polymeric chain [CoI2(\m-dppfO2)n]
;
_journal_issue 24
_journal_name_full 'J. Chem. Soc., Dalton Trans.'
_journal_page_first 4595
_journal_page_last 4602
_journal_paper_doi 10.1039/b205942h
_journal_year 2002
_chemical_formula_sum 'C22 H18 O6'
_chemical_formula_weight 378.36
_space_group_IT_number 14
_symmetry_cell_setting monoclinic
_symmetry_space_group_name_Hall '-P 2yn'
_symmetry_space_group_name_H-M 'P 1 21/n 1'
_atom_sites_solution_hydrogens geom
_atom_sites_solution_primary direct
_atom_sites_solution_secondary difmap
_audit_creation_method SHELXL-97
_cell_angle_alpha 90.00
_cell_angle_beta 96.1050(10)
_cell_angle_gamma 90.00
_cell_formula_units_Z 4
_cell_length_a 15.1936(2)
_cell_length_b 7.24040(10)
_cell_length_c 17.31980(10)
_cell_measurement_reflns_used 5866
_cell_measurement_temperature 293(2)
_cell_measurement_theta_max 25.0
_cell_measurement_theta_min 2.06
_cell_volume 1894.51(4)
_computing_cell_refinement 'Bruker AXS, SAINT'
_computing_data_collection 'Bruker AXS, SMART'
_computing_data_reduction 'Bruker AXS, SAINT'
_computing_molecular_graphics 'Bruker AXS, SHELXTL'
_computing_publication_material 'Bruker AXS, SHELXTL'
_computing_structure_refinement 'SHELXL-97 (Sheldrick, 1997)'
_computing_structure_solution 'SHELXS-97 (Sheldrick, 1990)'
_diffrn_ambient_temperature 293(2)
_diffrn_measured_fraction_theta_full 0.974
_diffrn_measured_fraction_theta_max 0.974
_diffrn_measurement_method '\w scans'
_diffrn_radiation_monochromator graphite
_diffrn_radiation_source 'fine-focus sealed tube'
_diffrn_radiation_type MoK\a
_diffrn_radiation_wavelength 0.71073
_diffrn_reflns_av_R_equivalents 0.0241
_diffrn_reflns_av_sigmaI/netI 0.0311
_diffrn_reflns_limit_h_max 18
_diffrn_reflns_limit_h_min -11
_diffrn_reflns_limit_k_max 9
_diffrn_reflns_limit_k_min -7
_diffrn_reflns_limit_l_max 21
_diffrn_reflns_limit_l_min -20
_diffrn_reflns_number 9897
_diffrn_reflns_theta_full 26.36
_diffrn_reflns_theta_max 26.36
_diffrn_reflns_theta_min 1.89
_exptl_absorpt_coefficient_mu 0.097
_exptl_absorpt_correction_T_max 0.9610
_exptl_absorpt_correction_T_min 0.5604
_exptl_absorpt_correction_type 'sadabs (Sheldrick, 1996)'
_exptl_crystal_colour colorless
_exptl_crystal_density_diffrn 1.327
_exptl_crystal_density_meas ?
_exptl_crystal_density_method .
_exptl_crystal_description 'rectangular shape, cut'
_exptl_crystal_F_000 792
_exptl_crystal_size_max 0.6
_exptl_crystal_size_mid 0.6
_exptl_crystal_size_min 0.5
_refine_diff_density_max 0.259
_refine_diff_density_min -0.227
_refine_diff_density_rms 0.034
_refine_ls_extinction_coef 0.0129(17)
_refine_ls_extinction_expression Fc^*^=kFc[1+0.001xFc^2^\l^3^/sin(2\q)]^-1/4^
_refine_ls_extinction_method SHELXL
_refine_ls_goodness_of_fit_ref 1.059
_refine_ls_hydrogen_treatment mixed
_refine_ls_matrix_type full
_refine_ls_number_parameters 324
_refine_ls_number_reflns 3765
_refine_ls_number_restraints 0
_refine_ls_restrained_S_all 1.059
_refine_ls_R_factor_all 0.0625
_refine_ls_R_factor_gt 0.0443
_refine_ls_shift/su_max 0.001
_refine_ls_shift/su_mean 0.000
_refine_ls_structure_factor_coef Fsqd
_refine_ls_weighting_details 'calc w=1/[\s^2^(Fo^2^)+(0.0675P)^2^+0.2356P] where P=(Fo^2^+2Fc^2^)/3'
_refine_ls_weighting_scheme calc
_refine_ls_wR_factor_gt 0.1193
_refine_ls_wR_factor_ref 0.1296
_reflns_number_gt 2779
_reflns_number_total 3765
_reflns_threshold_expression >2sigma(I)
_cod_data_source_file b205942h.txt
_cod_data_source_block diacid1
_cod_original_sg_symbol_H-M P2(1)/n
_cod_database_code 7011927

loop_
_symmetry_equiv_pos_as_xyz
'x, y, z'
'-x+1/2, y+1/2, -z+1/2'
'-x, -y, -z'
'x-1/2, -y-1/2, z-1/2'

loop_
_atom_site_label
_atom_site_type_symbol
_atom_site_fract_x
_atom_site_fract_y
_atom_site_fract_z
_atom_site_U_iso_or_equiv
_atom_site_adp_type
_atom_site_occupancy
_atom_site_symmetry_multiplicity
_atom_site_calc_flag
_atom_site_refinement_flags
_atom_site_disorder_assembly
_atom_site_disorder_group
O1 O 0.49483(10) 0.81455(19) 0.44279(8) 0.0738(4) Uani 1 1 d . . .
O2 O 0.56912(11) 1.0753(2) 0.43035(9) 0.0750(5) Uani 1 1 d . . .
H2 H 0.5458(12) 1.102(3) 0.4703(11) 0.050 Uiso 1 1 d . . .
O3 O 0.47043(10) 0.40295(18) 0.27759(8) 0.0712(4) Uani 1 1 d . . .
O4 O 0.45437(8) 0.14893(15) 0.17678(7) 0.0517(3) Uani 1 1 d . . .
O5 O 0.49194(10) -0.30171(19) 0.03899(9) 0.0753(5) Uani 1 1 d . . .
O6 O 0.38554(11) -0.4379(2) -0.03738(11) 0.0905(6) Uani 1 1 d . . .
H6 H 0.4284(13) -0.520(3) -0.0385(10) 0.050 Uiso 1 1 d . . .
C1 C 0.54351(12) 0.9116(2) 0.40700(11) 0.0536(4) Uani 1 1 d . . .
C2 C 0.57783(11) 0.8489(2) 0.33431(10) 0.0493(4) Uani 1 1 d . . .
C3 C 0.63774(14) 0.9614(3) 0.30121(12) 0.0622(5) Uani 1 1 d . . .
H3 H 0.6530(14) 1.073(3) 0.3254(12) 0.070(6) Uiso 1 1 d . . .
C4 C 0.67407(14) 0.9087(3) 0.23473(12) 0.0678(5) Uani 1 1 d . . .
H4 H 0.7167(17) 0.987(3) 0.2140(13) 0.086(7) Uiso 1 1 d . . .
C5 C 0.64954(13) 0.7416(3) 0.20044(12) 0.0635(5) Uani 1 1 d . . .
H5 H 0.6735(14) 0.703(3) 0.1521(12) 0.072(6) Uiso 1 1 d . . .
C6 C 0.58966(12) 0.6286(3) 0.23186(10) 0.0553(5) Uani 1 1 d . . .
H6A H 0.5701(15) 0.509(3) 0.2083(13) 0.077(6) Uiso 1 1 d . . .
C7 C 0.55178(11) 0.6784(2) 0.29899(9) 0.0475(4) Uani 1 1 d . . .
C8 C 0.48455(13) 0.5537(2) 0.33020(11) 0.0533(4) Uani 1 1 d . . .
H8A H 0.4268(13) 0.619(3) 0.3330(11) 0.058(5) Uiso 1 1 d . . .
H8B H 0.5061(13) 0.508(3) 0.3822(12) 0.064(6) Uiso 1 1 d . . .
C9 C 0.41193(12) 0.2679(2) 0.29289(10) 0.0498(4) Uani 1 1 d . . .
C10 C 0.36390(14) 0.2601(3) 0.35621(11) 0.0604(5) Uani 1 1 d . . .
H10 H 0.3716(13) 0.357(3) 0.3934(12) 0.066(6) Uiso 1 1 d . . .
C11 C 0.30660(15) 0.1140(3) 0.36423(12) 0.0681(5) Uani 1 1 d . . .
H11 H 0.2711(16) 0.109(3) 0.4081(14) 0.084(7) Uiso 1 1 d . . .
C12 C 0.29775(15) -0.0226(3) 0.30950(13) 0.0710(6) Uani 1 1 d . . .
H12 H 0.2585(16) -0.121(3) 0.3132(13) 0.085(7) Uiso 1 1 d . . .
C13 C 0.34573(13) -0.0168(3) 0.24547(11) 0.0591(5) Uani 1 1 d . . .
H13 H 0.3399(14) -0.113(3) 0.2081(13) 0.075(6) Uiso 1 1 d . . .
C14 C 0.40331(11) 0.1266(2) 0.23721(9) 0.0456(4) Uani 1 1 d . . .
C15 C 0.45550(12) 0.0005(3) 0.12207(10) 0.0502(4) Uani 1 1 d . . .
H15A H 0.4610(12) -0.115(3) 0.1489(11) 0.057(5) Uiso 1 1 d . . .
H15B H 0.5125(14) 0.020(3) 0.0982(11) 0.063(5) Uiso 1 1 d . . .
C16 C 0.37573(11) 0.0044(2) 0.06125(9) 0.0453(4) Uani 1 1 d . . .
C17 C 0.31908(13) 0.1554(3) 0.05697(11) 0.0581(5) Uani 1 1 d . . .
H17 H 0.3322(12) 0.257(3) 0.0938(11) 0.058(5) Uiso 1 1 d . . .
C18 C 0.24460(15) 0.1623(3) 0.00373(13) 0.0722(6) Uani 1 1 d . . .
H18 H 0.2072(15) 0.262(3) 0.0040(13) 0.079(7) Uiso 1 1 d . . .
C19 C 0.22464(15) 0.0177(3) -0.04654(13) 0.0715(6) Uani 1 1 d . . .
H19 H 0.1720(18) 0.019(4) -0.0816(15) 0.103(8) Uiso 1 1 d . . .
C20 C 0.28024(13) -0.1325(3) -0.04485(11) 0.0597(5) Uani 1 1 d . . .
H20 H 0.2679(14) -0.234(3) -0.0794(12) 0.071(6) Uiso 1 1 d . . .
C21 C 0.35599(11) -0.1414(2) 0.00824(9) 0.0464(4) Uani 1 1 d . . .
C22 C 0.41696(12) -0.3004(2) 0.00540(10) 0.0509(4) Uani 1 1 d . . .

loop_
_atom_site_aniso_label
_atom_site_aniso_U_11
_atom_site_aniso_U_22
_atom_site_aniso_U_33
_atom_site_aniso_U_23
_atom_site_aniso_U_13
_atom_site_aniso_U_12
O1 0.0946(11) 0.0625(8) 0.0680(9) -0.0297(7) 0.0262(8) -0.0254(8)
O2 0.0874(10) 0.0665(9) 0.0747(9) -0.0378(8) 0.0247(8) -0.0255(7)
O3 0.0957(10) 0.0564(8) 0.0657(8) -0.0315(7) 0.0279(7) -0.0260(7)
O4 0.0606(7) 0.0445(6) 0.0515(7) -0.0171(5) 0.0124(5) -0.0060(5)
O5 0.0708(9) 0.0623(8) 0.0887(10) -0.0376(7) -0.0112(8) 0.0187(7)
O6 0.0810(11) 0.0628(9) 0.1203(14) -0.0485(9) -0.0233(9) 0.0173(8)
C1 0.0529(10) 0.0490(10) 0.0573(10) -0.0181(8) -0.0009(8) -0.0076(8)
C2 0.0479(9) 0.0494(9) 0.0493(9) -0.0112(8) -0.0015(7) -0.0006(8)
C3 0.0622(11) 0.0607(12) 0.0629(11) -0.0148(10) 0.0028(9) -0.0114(9)
C4 0.0635(12) 0.0784(14) 0.0621(12) -0.0067(11) 0.0104(10) -0.0150(11)
C5 0.0590(11) 0.0789(13) 0.0531(11) -0.0131(10) 0.0081(9) 0.0011(10)
C6 0.0563(10) 0.0563(10) 0.0521(10) -0.0131(8) 0.0000(8) 0.0043(9)
C7 0.0481(9) 0.0464(9) 0.0461(9) -0.0099(7) -0.0040(7) 0.0050(7)
C8 0.0628(12) 0.0451(9) 0.0515(10) -0.0185(8) 0.0043(8) -0.0031(8)
C9 0.0554(10) 0.0437(9) 0.0502(9) -0.0110(7) 0.0050(7) -0.0025(8)
C10 0.0729(13) 0.0587(11) 0.0508(10) -0.0129(9) 0.0124(9) 0.0031(10)
C11 0.0722(13) 0.0762(14) 0.0591(11) -0.0008(10) 0.0212(10) -0.0019(11)
C12 0.0752(14) 0.0689(13) 0.0702(13) -0.0008(11) 0.0143(11) -0.0222(11)
C13 0.0696(12) 0.0513(10) 0.0566(10) -0.0103(9) 0.0071(9) -0.0124(9)
C14 0.0476(9) 0.0438(8) 0.0452(9) -0.0071(7) 0.0032(7) 0.0032(7)
C15 0.0560(11) 0.0441(9) 0.0504(10) -0.0153(8) 0.0051(8) 0.0035(8)
C16 0.0516(9) 0.0428(8) 0.0423(8) -0.0051(7) 0.0095(7) 0.0031(7)
C17 0.0659(12) 0.0514(10) 0.0573(11) -0.0084(9) 0.0076(9) 0.0141(9)
C18 0.0701(13) 0.0740(14) 0.0713(13) -0.0014(11) 0.0025(10) 0.0285(11)
C19 0.0618(13) 0.0866(15) 0.0630(12) -0.0023(11) -0.0072(10) 0.0120(11)
C20 0.0626(11) 0.0649(11) 0.0503(10) -0.0097(9) -0.0006(8) -0.0007(9)
C21 0.0539(9) 0.0444(8) 0.0418(8) -0.0053(7) 0.0087(7) 0.0010(7)
C22 0.0611(11) 0.0456(9) 0.0457(9) -0.0127(7) 0.0041(8) -0.0003(8)

loop_
_atom_type_symbol
_atom_type_description
_atom_type_scat_dispersion_real
_atom_type_scat_dispersion_imag
_atom_type_scat_source
C C 0.0033 0.0016 'International Tables Vol C Tables 4.2.6.8 and 6.1.1.4'
H H 0.0000 0.0000 'International Tables Vol C Tables 4.2.6.8 and 6.1.1.4'
O O 0.0106 0.0060 'International Tables Vol C Tables 4.2.6.8 and 6.1.1.4'

loop_
_geom_angle_atom_site_label_1
_geom_angle_atom_site_label_2
_geom_angle_atom_site_label_3
_geom_angle
_geom_angle_site_symmetry_1
_geom_angle_site_symmetry_3
_geom_angle_publ_flag
C9 O3 C8 118.79(14) . . ?
C14 O4 C15 117.48(13) . . ?
O1 C1 O2 122.62(17) . . ?
O1 C1 C2 122.36(15) . . ?
O2 C1 C2 115.02(17) . . ?
C3 C2 C7 119.89(16) . . ?
C3 C2 C1 118.37(16) . . ?
C7 C2 C1 121.75(16) . . ?
C4 C3 C2 121.24(19) . . ?
C5 C4 C3 119.1(2) . . ?
C6 C5 C4 120.62(18) . . ?
C5 C6 C7 121.55(18) . . ?
C6 C7 C2 117.58(17) . . ?
C6 C7 C8 119.95(15) . . ?
C2 C7 C8 122.47(15) . . ?
O3 C8 C7 106.96(14) . . ?
O3 C9 C10 126.35(15) . . ?
O3 C9 C14 113.83(15) . . ?
C10 C9 C14 119.82(16) . . ?
C9 C10 C11 120.06(18) . . ?
C12 C11 C10 119.96(19) . . ?
C11 C12 C13 120.65(19) . . ?
C14 C13 C12 119.94(18) . . ?
C13 C14 O4 125.74(15) . . ?
C13 C14 C9 119.56(16) . . ?
O4 C14 C9 114.69(14) . . ?
O4 C15 C16 112.32(14) . . ?
C17 C16 C21 117.84(16) . . ?
C17 C16 C15 119.71(15) . . ?
C21 C16 C15 122.44(14) . . ?
C18 C17 C16 121.53(18) . . ?
C19 C18 C17 120.29(19) . . ?
C18 C19 C20 119.7(2) . . ?
C19 C20 C21 120.81(18) . . ?
C20 C21 C16 119.84(16) . . ?
C20 C21 C22 119.25(15) . . ?
C16 C21 C22 120.84(15) . . ?
O5 C22 O6 122.11(16) . . ?
O5 C22 C21 123.00(15) . . ?
O6 C22 C21 114.87(16) . . ?

loop_
_geom_bond_atom_site_label_1
_geom_bond_atom_site_label_2
_geom_bond_distance
_geom_bond_site_symmetry_2
_geom_bond_publ_flag
O1 C1 1.234(2) . ?
O2 C1 1.298(2) . ?
O3 C9 1.366(2) . ?
O3 C8 1.4235(19) . ?
O4 C14 1.377(2) . ?
O4 C15 1.4340(19) . ?
O5 C22 1.223(2) . ?
O6 C22 1.301(2) . ?
C1 C2 1.484(2) . ?
C2 C3 1.390(3) . ?
C2 C7 1.416(2) . ?
C3 C4 1.383(3) . ?
C4 C5 1.381(3) . ?
C5 C6 1.378(3) . ?
C6 C7 1.398(2) . ?
C7 C8 1.506(3) . ?
C9 C10 1.382(3) . ?
C9 C14 1.403(2) . ?
C10 C11 1.386(3) . ?
C11 C12 1.367(3) . ?
C12 C13 1.391(3) . ?
C13 C14 1.375(2) . ?
C15 C16 1.519(2) . ?
C16 C17 1.389(2) . ?
C16 C21 1.410(2) . ?
C17 C18 1.383(3) . ?
C18 C19 1.375(3) . ?
C19 C20 1.375(3) . ?
C20 C21 1.396(3) . ?
C21 C22 1.481(2) . ?

loop_
_cod_related_entry_id
_cod_related_entry_database
_cod_related_entry_code
1 ChemSpider 21146611
